data_4064052
loop_
_publ_author_name
'Vicente, Jos\'e'
'Gonz\'alez-Herrero, Pablo'
'Frutos-Pedre\~no, Roberto'
'Chicote, Mar\'ia-Teresa'
'Jones, Peter G.'
'Bautista, Delia'

_publ_section_title
;
 Synthesis and Reactivity of Ortho-Palladated Phenylacetamides.
 Intramolecular C&#x2212;N vs C&#x2212;O Reductive Coupling after CO or
 XyNC Insertion into the Pd&#x2212;C Bond. Synthesis of Isoquinoline- and
 Isocoumarin-Based Heterocycles
;
_journal_issue 5
_journal_name_full Organometallics
_journal_page_first 1079
_journal_paper_doi 10.1021/om101110s
_journal_volume 30
_journal_year 2011
_chemical_formula_sum 'C31 H40 F3 N3 O5 Pd S'
_chemical_formula_weight 730.12
_chemical_name_systematic
; 
 ? 
;
_space_group_IT_number 2
_symmetry_cell_setting triclinic
_symmetry_space_group_name_Hall '-P 1'
_symmetry_space_group_name_H-M 'P -1'
_atom_sites_solution_hydrogens geom
_atom_sites_solution_primary direct
_atom_sites_solution_secondary difmap
_audit_creation_method SHELXL-97
_cell_angle_alpha 63.950(2)
_cell_angle_beta 71.051(2)
_cell_angle_gamma 72.364(2)
_cell_formula_units_Z 2
_cell_length_a 10.2621(5)
_cell_length_b 13.5328(7)
_cell_length_c 14.1804(7)
_cell_measurement_reflns_used 5872
_cell_measurement_temperature 100(2)
_cell_measurement_theta_max 28.03
_cell_measurement_theta_min 2.26
_cell_volume 1643.29(15)
_computing_cell_refinement 'Bruker SAINT'
_computing_data_collection 'Bruker SMART'
_computing_data_reduction 'Bruker SAINT'
_computing_molecular_graphics 'Bruker SHELXTL'
_computing_publication_material 'Bruker SHELXTL'
_computing_structure_refinement 'SHELXL-97 (Sheldrick, 1997)'
_computing_structure_solution 'SHELXS-97 (Sheldrick, 1990)'
_diffrn_ambient_temperature 100(2)
_diffrn_detector_area_resol_mean 8.26
_diffrn_measured_fraction_theta_full 0.994
_diffrn_measured_fraction_theta_max 0.910
_diffrn_measurement_device_type 'Bruker SMART APEX CCD'
_diffrn_measurement_method \w-scan
_diffrn_radiation_monochromator graphite
_diffrn_radiation_source 'fine-focus sealed tube'
_diffrn_radiation_type MoK\a
_diffrn_radiation_wavelength 0.71073
_diffrn_reflns_av_R_equivalents 0.0347
_diffrn_reflns_av_sigmaI/netI 0.0478
_diffrn_reflns_limit_h_max 13
_diffrn_reflns_limit_h_min -13
_diffrn_reflns_limit_k_max 17
_diffrn_reflns_limit_k_min -17
_diffrn_reflns_limit_l_max 18
_diffrn_reflns_limit_l_min -18
_diffrn_reflns_number 19179
_diffrn_reflns_theta_full 26.00
_diffrn_reflns_theta_max 28.25
_diffrn_reflns_theta_min 1.64
_exptl_absorpt_coefficient_mu 0.688
_exptl_absorpt_correction_T_max 0.9664
_exptl_absorpt_correction_T_min 0.8041
_exptl_absorpt_correction_type multi-scan
_exptl_absorpt_process_details SADABS
_exptl_crystal_colour colourless
_exptl_crystal_density_diffrn 1.476
_exptl_crystal_density_method 'not measured'
_exptl_crystal_description prism
_exptl_crystal_F_000 752
_exptl_crystal_size_max 0.18
_exptl_crystal_size_mid 0.07
_exptl_crystal_size_min 0.05
_refine_diff_density_max 1.381
_refine_diff_density_min -0.954
_refine_diff_density_rms 0.116
_refine_ls_extinction_method none
_refine_ls_goodness_of_fit_ref 1.067
_refine_ls_hydrogen_treatment 'NH free with DFIX, rigid methyls others riding'
_refine_ls_matrix_type full
_refine_ls_number_parameters 394
_refine_ls_number_reflns 7399
_refine_ls_number_restraints 8
_refine_ls_restrained_S_all 1.070
_refine_ls_R_factor_all 0.0553
_refine_ls_R_factor_gt 0.0484
_refine_ls_shift/su_max 0.000
_refine_ls_shift/su_mean 0.000
_refine_ls_structure_factor_coef Fsqd
_refine_ls_weighting_details 'calc w=1/[\s^2^(Fo^2^)+(0.0513P)^2^+4.2205P] where P=(Fo^2^+2Fc^2^)/3'
_refine_ls_weighting_scheme calc
_refine_ls_wR_factor_gt 0.1150
_refine_ls_wR_factor_ref 0.1189
_reflns_number_gt 6651
_reflns_number_total 7399
_reflns_threshold_expression >2sigma(I)
_cod_data_source_file om101110s_si_003.cif
_cod_data_source_block rfa35as
_cod_original_cell_volume 1643.30(14)
_cod_database_code 4064052

loop_
_symmetry_equiv_pos_as_xyz
'x, y, z'
'-x, -y, -z'

loop_
_atom_site_label
_atom_site_type_symbol
_atom_site_fract_x
_atom_site_fract_y
_atom_site_fract_z
_atom_site_U_iso_or_equiv
_atom_site_adp_type
_atom_site_occupancy
_atom_site_symmetry_multiplicity
_atom_site_calc_flag
_atom_site_refinement_flags
_atom_site_disorder_assembly
_atom_site_disorder_group
Pd1 Pd 0.72659(3) 0.17954(2) 0.28229(2) 0.01277(9) Uani 1 1 d . . .
N1 N 0.8953(3) 0.2603(2) 0.2325(2) 0.0159(6) Uani 1 1 d . . .
N2 N 0.8872(3) 0.0645(2) 0.2415(2) 0.0147(6) Uani 1 1 d . . .
O1 O 0.5888(2) 0.30759(19) 0.3199(2) 0.0168(5) Uani 1 1 d . . .
C1 C 0.4491(4) 0.1214(3) 0.3966(3) 0.0198(7) Uani 1 1 d . . .
C2 C 0.5651(4) 0.1089(3) 0.3138(3) 0.0168(7) Uani 1 1 d . . .
C3 C 0.5540(4) 0.0596(3) 0.2496(3) 0.0216(8) Uani 1 1 d . . .
H3 H 0.6315 0.0497 0.1934 0.026 Uiso 1 1 calc R . .
C4 C 0.4306(4) 0.0244(3) 0.2664(4) 0.0279(9) Uani 1 1 d . . .
H4 H 0.4252 -0.0093 0.2218 0.033 Uiso 1 1 calc R . .
C5 C 0.3166(4) 0.0384(3) 0.3472(4) 0.0300(10) Uani 1 1 d . . .
H5 H 0.2326 0.0152 0.3581 0.036 Uiso 1 1 calc R . .
C6 C 0.3262(4) 0.0865(3) 0.4120(4) 0.0275(9) Uani 1 1 d . . .
H6 H 0.2480 0.0960 0.4679 0.033 Uiso 1 1 calc R . .
C7 C 0.4561(4) 0.1746(3) 0.4694(3) 0.0227(8) Uani 1 1 d . . .
H7A H 0.3646 0.1804 0.5207 0.027 Uiso 1 1 calc R . .
H7B H 0.5283 0.1266 0.5114 0.027 Uiso 1 1 calc R . .
C8 C 0.4916(4) 0.2892(3) 0.4039(3) 0.0171(7) Uani 1 1 d . . .
N3 N 0.4189(3) 0.3713(2) 0.4367(3) 0.0181(6) Uani 1 1 d D . .
H03 H 0.363(5) 0.355(4) 0.491(3) 0.032(13) Uiso 1 1 d D . .
C9 C 0.4481(4) 0.4842(3) 0.3828(3) 0.0245(8) Uani 1 1 d . . .
H9A H 0.5441 0.4824 0.3833 0.037 Uiso 1 1 calc R . .
H9B H 0.3819 0.5316 0.4206 0.037 Uiso 1 1 calc R . .
H9C H 0.4380 0.5149 0.3083 0.037 Uiso 1 1 calc R . .
C12 C 1.0175(4) 0.2089(3) 0.1867(3) 0.0142(7) Uani 1 1 d . . .
C13 C 1.1375(4) 0.2549(3) 0.1443(3) 0.0155(7) Uani 1 1 d . . .
H13 H 1.2222 0.2167 0.1126 0.019 Uiso 1 1 calc R . .
C14 C 1.1346(4) 0.3574(3) 0.1477(3) 0.0158(7) Uani 1 1 d . . .
C15 C 1.0071(4) 0.4085(3) 0.1955(3) 0.0204(7) Uani 1 1 d . . .
H15 H 0.9998 0.4781 0.1999 0.024 Uiso 1 1 calc R . .
C16 C 0.8913(4) 0.3586(3) 0.2364(3) 0.0194(7) Uani 1 1 d . . .
H16 H 0.8054 0.3951 0.2686 0.023 Uiso 1 1 calc R . .
C17 C 1.2621(4) 0.4132(3) 0.1036(3) 0.0185(7) Uani 1 1 d . . .
C18 C 1.2897(5) 0.4296(4) 0.1956(4) 0.0311(9) Uani 1 1 d . . .
H18A H 1.2069 0.4762 0.2242 0.047 Uiso 1 1 calc R . .
H18B H 1.3706 0.4665 0.1683 0.047 Uiso 1 1 calc R . .
H18C H 1.3093 0.3565 0.2531 0.047 Uiso 1 1 calc R . .
C19 C 1.2285(4) 0.5278(3) 0.0142(4) 0.0319(10) Uani 1 1 d . . .
H19A H 1.2059 0.5174 -0.0425 0.048 Uiso 1 1 calc R . .
H19B H 1.3102 0.5643 -0.0163 0.048 Uiso 1 1 calc R . .
H19C H 1.1481 0.5748 0.0445 0.048 Uiso 1 1 calc R . .
C20 C 1.3934(4) 0.3439(3) 0.0579(4) 0.0269(9) Uani 1 1 d . . .
H20A H 1.4163 0.2713 0.1150 0.040 Uiso 1 1 calc R . .
H20B H 1.4718 0.3837 0.0296 0.040 Uiso 1 1 calc R . .
H20C H 1.3766 0.3321 -0.0003 0.040 Uiso 1 1 calc R . .
C22 C 1.0119(4) 0.0991(3) 0.1902(3) 0.0143(7) Uani 1 1 d . . .
C23 C 1.1267(4) 0.0337(3) 0.1465(3) 0.0156(7) Uani 1 1 d . . .
H23 H 1.2120 0.0607 0.1097 0.019 Uiso 1 1 calc R . .
C24 C 1.1179(4) -0.0715(3) 0.1561(3) 0.0150(7) Uani 1 1 d . . .
C25 C 0.9929(4) -0.1087(3) 0.2164(3) 0.0169(7) Uani 1 1 d . . .
H25 H 0.9842 -0.1820 0.2299 0.020 Uiso 1 1 calc R . .
C26 C 0.8814(4) -0.0399(3) 0.2565(3) 0.0166(7) Uani 1 1 d . . .
H26 H 0.7967 -0.0671 0.2965 0.020 Uiso 1 1 calc R . .
C27 C 1.2361(4) -0.1442(3) 0.1029(3) 0.0153(7) Uani 1 1 d . . .
C28 C 1.3670(4) -0.0924(3) 0.0450(3) 0.0206(8) Uani 1 1 d . . .
H28A H 1.3443 -0.0196 -0.0118 0.031 Uiso 1 1 calc R . .
H28B H 1.4400 -0.1421 0.0130 0.031 Uiso 1 1 calc R . .
H28C H 1.4011 -0.0823 0.0966 0.031 Uiso 1 1 calc R . .
C29 C 1.2746(4) -0.2606(3) 0.1881(3) 0.0247(8) Uani 1 1 d . . .
H29A H 1.3497 -0.3069 0.1535 0.037 Uiso 1 1 calc R . .
H29B H 1.1919 -0.2961 0.2230 0.037 Uiso 1 1 calc R . .
H29C H 1.3065 -0.2531 0.2422 0.037 Uiso 1 1 calc R . .
C30 C 1.1797(4) -0.1567(3) 0.0210(3) 0.0221(8) Uani 1 1 d . . .
H30A H 1.1504 -0.0824 -0.0315 0.033 Uiso 1 1 calc R . .
H30B H 1.0992 -0.1946 0.0590 0.033 Uiso 1 1 calc R . .
H30C H 1.2537 -0.2011 -0.0164 0.033 Uiso 1 1 calc R . .
C81 C 0.9712(7) 0.3126(5) 0.5065(5) 0.0595(15) Uiso 1 1 d D A .
C82 C 0.8940(8) 0.2254(6) 0.5177(6) 0.0723(19) Uiso 1 1 d D . .
C83 C 0.730(2) 0.2690(16) 0.5412(15) 0.050(5) Uiso 0.402(15) 1 d PD A 1
O6 O 0.9478(9) 0.1372(7) 0.4925(8) 0.039(3) Uiso 0.402(15) 1 d PD A 1
C83' C 0.9743(8) 0.1149(7) 0.5426(8) 0.032(2) Uiso 0.598(15) 1 d P A 2
O6' O 0.7580(10) 0.2497(8) 0.5235(7) 0.056(3) Uiso 0.598(15) 1 d P A 2
C99 C 0.3080(14) 0.2721(9) 0.7900(9) 0.045(3) Uiso 0.542(19) 1 d PD B 1
F1 F 0.4399(8) 0.2604(5) 0.7342(8) 0.050(2) Uiso 0.542(19) 1 d PD B 1
F2 F 0.3025(14) 0.3224(8) 0.8543(7) 0.083(3) Uiso 0.542(19) 1 d PD B 1
F3 F 0.2783(11) 0.1681(7) 0.8494(8) 0.067(3) Uiso 0.542(19) 1 d PD B 1
C99' C 0.2711(16) 0.2810(10) 0.8098(12) 0.037(3) Uiso 0.458(19) 1 d P B 2
F1' F 0.4094(10) 0.2655(7) 0.7763(10) 0.054(3) Uiso 0.458(19) 1 d P B 2
F2' F 0.2378(14) 0.3401(8) 0.8718(8) 0.066(3) Uiso 0.458(19) 1 d P B 2
F3' F 0.2359(12) 0.1854(8) 0.8762(9) 0.060(3) Uiso 0.458(19) 1 d P B 2
S1 S 0.18476(10) 0.35302(7) 0.70158(8) 0.02008(19) Uani 1 1 d . . .
O2 O 0.2218(3) 0.2839(2) 0.6401(2) 0.0301(7) Uani 1 1 d . B .
O3 O 0.0441(3) 0.3564(3) 0.7662(3) 0.0419(9) Uani 1 1 d . B .
O4 O 0.2310(3) 0.4581(2) 0.6444(3) 0.0310(7) Uani 1 1 d . B .

loop_
_atom_site_aniso_label
_atom_site_aniso_U_11
_atom_site_aniso_U_22
_atom_site_aniso_U_33
_atom_site_aniso_U_23
_atom_site_aniso_U_13
_atom_site_aniso_U_12
Pd1 0.01129(13) 0.01120(13) 0.01581(14) -0.00659(10) -0.00081(9) -0.00221(9)
N1 0.0169(15) 0.0124(13) 0.0185(15) -0.0064(12) -0.0035(12) -0.0028(11)
N2 0.0154(14) 0.0126(13) 0.0171(14) -0.0060(12) -0.0034(11) -0.0039(11)
O1 0.0140(12) 0.0124(11) 0.0205(13) -0.0059(10) 0.0008(10) -0.0028(9)
C1 0.0173(18) 0.0099(15) 0.0257(19) -0.0044(14) -0.0009(15) -0.0016(13)
C2 0.0143(16) 0.0115(15) 0.0209(18) -0.0041(14) -0.0035(14) -0.0010(12)
C3 0.0222(19) 0.0183(17) 0.0229(19) -0.0072(15) -0.0045(15) -0.0033(14)
C4 0.030(2) 0.0198(18) 0.041(2) -0.0091(18) -0.0202(19) -0.0050(16)
C5 0.0167(19) 0.0159(18) 0.053(3) -0.0069(18) -0.0124(18) -0.0019(14)
C6 0.0158(18) 0.0156(17) 0.041(2) -0.0087(17) 0.0020(17) -0.0018(14)
C7 0.026(2) 0.0132(16) 0.0208(19) -0.0059(14) 0.0058(15) -0.0053(14)
C8 0.0161(17) 0.0145(16) 0.0210(18) -0.0067(14) -0.0058(14) -0.0015(13)
N3 0.0167(15) 0.0139(14) 0.0205(16) -0.0084(13) 0.0033(13) -0.0036(12)
C9 0.027(2) 0.0141(17) 0.031(2) -0.0116(16) 0.0002(16) -0.0052(15)
C12 0.0158(17) 0.0111(15) 0.0169(16) -0.0068(13) -0.0049(13) -0.0004(12)
C13 0.0144(16) 0.0140(15) 0.0196(17) -0.0082(14) -0.0038(13) -0.0017(13)
C14 0.0162(17) 0.0138(15) 0.0188(17) -0.0064(14) -0.0060(13) -0.0023(13)
C15 0.0228(19) 0.0144(16) 0.028(2) -0.0104(15) -0.0052(15) -0.0050(14)
C16 0.0204(18) 0.0137(16) 0.0255(19) -0.0113(15) -0.0030(15) -0.0013(14)
C17 0.0158(17) 0.0162(16) 0.0260(19) -0.0087(15) -0.0049(14) -0.0051(13)
C18 0.027(2) 0.037(2) 0.044(3) -0.023(2) -0.0098(19) -0.0110(18)
C19 0.025(2) 0.0207(19) 0.042(3) -0.0009(18) -0.0080(19) -0.0100(16)
C20 0.0155(18) 0.0229(19) 0.044(2) -0.0166(18) 0.0001(17) -0.0069(15)
C22 0.0165(17) 0.0111(15) 0.0151(16) -0.0047(13) -0.0030(13) -0.0031(12)
C23 0.0144(16) 0.0146(16) 0.0184(17) -0.0070(14) -0.0025(13) -0.0035(13)
C24 0.0173(17) 0.0125(15) 0.0146(16) -0.0053(13) -0.0038(13) -0.0016(13)
C25 0.0214(18) 0.0115(15) 0.0187(17) -0.0060(14) -0.0051(14) -0.0030(13)
C26 0.0156(17) 0.0139(16) 0.0191(17) -0.0050(14) -0.0008(13) -0.0066(13)
C27 0.0142(16) 0.0134(15) 0.0181(17) -0.0082(14) -0.0011(13) -0.0017(13)
C28 0.0161(18) 0.0188(17) 0.028(2) -0.0128(16) -0.0002(15) -0.0038(14)
C29 0.023(2) 0.0172(17) 0.028(2) -0.0068(16) -0.0043(16) 0.0009(15)
C30 0.0237(19) 0.0249(19) 0.0240(19) -0.0153(16) -0.0056(15) -0.0033(15)
S1 0.0193(4) 0.0151(4) 0.0266(5) -0.0118(4) 0.0011(4) -0.0050(3)
O2 0.0287(15) 0.0324(15) 0.0343(16) -0.0227(14) 0.0096(12) -0.0150(12)
O3 0.0301(17) 0.0317(16) 0.065(2) -0.0359(17) 0.0228(15) -0.0162(13)
O4 0.0260(15) 0.0193(13) 0.0455(18) -0.0126(13) 0.0000(13) -0.0094(11)

loop_
_atom_type_symbol
_atom_type_description
_atom_type_scat_dispersion_real
_atom_type_scat_dispersion_imag
_atom_type_scat_source
C C 0.0033 0.0016 'International Tables Vol C Tables 4.2.6.8 and 6.1.1.4'
H H 0.0000 0.0000 'International Tables Vol C Tables 4.2.6.8 and 6.1.1.4'
N N 0.0061 0.0033 'International Tables Vol C Tables 4.2.6.8 and 6.1.1.4'
O O 0.0106 0.0060 'International Tables Vol C Tables 4.2.6.8 and 6.1.1.4'
F F 0.0171 0.0103 'International Tables Vol C Tables 4.2.6.8 and 6.1.1.4'
S S 0.1246 0.1234 'International Tables Vol C Tables 4.2.6.8 and 6.1.1.4'
Pd Pd -0.9988 1.0072 'International Tables Vol C Tables 4.2.6.8 and 6.1.1.4'

loop_
_geom_angle_atom_site_label_1
_geom_angle_atom_site_label_2
_geom_angle_atom_site_label_3
_geom_angle
C2 Pd1 N2 100.15(13)
C2 Pd1 O1 88.74(12)
N2 Pd1 O1 171.11(10)
C2 Pd1 N1 174.11(13)
N2 Pd1 N1 79.23(11)
O1 Pd1 N1 91.97(10)
C16 N1 C12 118.5(3)
C16 N1 Pd1 126.9(2)
C12 N1 Pd1 114.5(2)
C26 N2 C22 117.7(3)
C26 N2 Pd1 126.9(2)
C22 N2 Pd1 115.4(2)
C8 O1 Pd1 121.1(2)
C6 C1 C2 120.2(4)
C6 C1 C7 119.7(3)
C2 C1 C7 120.0(3)
C3 C2 C1 118.0(3)
C3 C2 Pd1 123.1(3)
C1 C2 Pd1 118.4(3)
C2 C3 C4 121.0(4)
C5 C4 C3 120.5(4)
C6 C5 C4 119.2(4)
C5 C6 C1 121.0(4)
C8 C7 C1 110.7(3)
O1 C8 N3 120.0(3)
O1 C8 C7 121.7(3)
N3 C8 C7 118.3(3)
C8 N3 C9 123.1(3)
N1 C12 C13 121.7(3)
N1 C12 C22 114.2(3)
C13 C12 C22 124.1(3)
C12 C13 C14 120.4(3)
C15 C14 C13 116.7(3)
C15 C14 C17 119.7(3)
C13 C14 C17 123.6(3)
C16 C15 C14 120.3(3)
N1 C16 C15 122.5(3)
C20 C17 C14 112.6(3)
C20 C17 C18 108.7(3)
C14 C17 C18 108.5(3)
C20 C17 C19 109.2(3)
C14 C17 C19 108.2(3)
C18 C17 C19 109.7(3)
N2 C22 C23 121.5(3)
N2 C22 C12 115.6(3)
C23 C22 C12 122.8(3)
C22 C23 C24 120.7(3)
C25 C24 C23 116.6(3)
C25 C24 C27 119.9(3)
C23 C24 C27 123.5(3)
C26 C25 C24 120.4(3)
N2 C26 C25 122.8(3)
C28 C27 C24 112.4(3)
C28 C27 C29 109.0(3)
C24 C27 C29 109.9(3)
C28 C27 C30 109.5(3)
C24 C27 C30 107.0(3)
C29 C27 C30 109.0(3)
O6 C82 O6' 108.7(8)
O6 C82 C83' 31.4(4)
O6' C82 C83' 123.7(8)
O6 C82 C81 127.6(7)
O6' C82 C81 120.8(7)
C83' C82 C81 114.2(7)
O6 C82 C83 120.8(10)
O6' C82 C83 13.1(9)
C83' C82 C83 130.9(9)
C81 C82 C83 110.4(9)
F1 C99 F2 106.6(10)
F1 C99 F3 107.5(9)
F2 C99 F3 110.4(9)
F1 C99 S1 111.8(8)
F2 C99 S1 111.4(8)
F3 C99 S1 109.2(8)
F3' C99' F1' 108.6(11)
F3' C99' F2' 103.8(12)
F1' C99' F2' 106.2(11)
F3' C99' S1 114.8(10)
F1' C99' S1 112.3(10)
F2' C99' S1 110.5(9)
O4 S1 O2 114.68(18)
O4 S1 O3 116.00(17)
O2 S1 O3 114.26(18)
O4 S1 C99' 105.1(4)
O2 S1 C99' 107.6(5)
O3 S1 C99' 96.7(6)
O4 S1 C99 102.2(3)
O2 S1 C99 98.1(4)
O3 S1 C99 109.0(4)
C99' S1 C99 13.0(5)

loop_
_geom_bond_atom_site_label_1
_geom_bond_atom_site_label_2
_geom_bond_distance
Pd1 C2 1.991(4)
Pd1 N2 2.023(3)
Pd1 O1 2.031(2)
Pd1 N1 2.089(3)
N1 C16 1.343(4)
N1 C12 1.349(4)
N2 C26 1.351(4)
N2 C22 1.358(4)
O1 C8 1.263(4)
C1 C6 1.399(5)
C1 C2 1.403(5)
C1 C7 1.522(5)
C2 C3 1.391(5)
C3 C4 1.399(5)
C4 C5 1.380(6)
C5 C6 1.377(6)
C7 C8 1.502(5)
C8 N3 1.317(4)
N3 C9 1.453(4)
C12 C13 1.385(5)
C12 C22 1.483(4)
C13 C14 1.401(5)
C14 C15 1.391(5)
C14 C17 1.526(5)
C15 C16 1.378(5)
C17 C20 1.522(5)
C17 C18 1.537(5)
C17 C19 1.537(5)
C22 C23 1.390(5)
C23 C24 1.397(5)
C24 C25 1.390(5)
C24 C27 1.530(5)
C25 C26 1.377(5)
C27 C28 1.522(5)
C27 C29 1.536(5)
C27 C30 1.542(5)
C81 C82 1.537(10)
C82 O6 1.305(11)
C82 O6' 1.317(11)
C82 C83' 1.421(11)
C82 C83 1.58(2)
C99 F1 1.329(12)
C99 F2 1.337(11)
C99 F3 1.355(11)
C99 S1 1.832(14)
C99' F3' 1.297(14)
C99' F1' 1.324(16)
C99' F2' 1.338(16)
C99' S1 1.771(14)
S1 O4 1.432(3)
S1 O2 1.437(3)
S1 O3 1.437(3)

loop_
_geom_hbond_atom_site_label_D
_geom_hbond_atom_site_label_H
_geom_hbond_atom_site_label_A
_geom_hbond_distance_DH
_geom_hbond_distance_HA
_geom_hbond_distance_DA
_geom_hbond_angle_DHA
_geom_hbond_site_symmetry_A
N3 H03 O2 0.78(4) 2.14(4) 2.911(4) 170(5) .
C7 H7A O2 0.99 2.49 3.323(4) 141.4 .
C9 H9A O4 0.98 2.53 3.474(5) 162.3 2_666
C15 H15 O3 0.95 2.38 3.318(4) 171.7 2_666
C25 H25 O3 0.95 2.44 3.380(4) 170.3 2_656
